data_7129880
loop_
_publ_author_name
'Watanabe, Taito'
'Saga, Yutaka'
'Kosugi, Kento'
'Iwami, Hikaru'
'Kondo, Mio'
'Masaoka, Shigeyuki'

_publ_section_title
;
 Visible light-driven CO2 reduction with a Ru polypyridyl complex bearing
 an N-heterocyclic carbene moiety
;
_journal_name_full 'Chemical Communications'
_journal_paper_doi 10.1039/D2CC00657J
_journal_year 2022
_chemical_formula_moiety 'C27 H25 N7 Ru, 2(C24 H20 B)'
_chemical_formula_sum 'C75 H65 B2 N7 Ru'
_chemical_formula_weight 1187.03
_chemical_name_systematic RuC(BPh4)2
_space_group_crystal_system orthorhombic
_space_group_IT_number 43
_space_group_name_Hall 'F 2 -2d'
_space_group_name_H-M_alt 'F d d 2'
_atom_sites_solution_hydrogens geom
_atom_sites_solution_primary dual
_audit_creation_date 2021-03-22
_audit_creation_method
;
Olex2 1.3
(compiled 2020.11.12 svn.r5f609507 for OlexSys, GUI svn.r6272)
;
_audit_update_record
;
2022-02-17 deposited with the CCDC.	2022-03-15 downloaded from the CCDC.
;
_cell_angle_alpha 90
_cell_angle_beta 90
_cell_angle_gamma 90
_cell_formula_units_Z 16
_cell_length_a 40.5571(6)
_cell_length_b 24.8192(4)
_cell_length_c 24.1742(5)
_cell_measurement_reflns_used 36594
_cell_measurement_temperature 123
_cell_measurement_theta_max 31.3850
_cell_measurement_theta_min 1.8860
_cell_volume 24333.6(7)
_computing_cell_refinement 'CrysAlisPro 1.171.40.53 (Rigaku OD, 2019)'
_computing_data_collection 'CrysAlisPro 1.171.40.53 (Rigaku OD, 2019)'
_computing_data_reduction 'CrysAlisPro 1.171.40.53 (Rigaku OD, 2019)'
_computing_molecular_graphics 'Olex2 1.3 (Dolomanov et al., 2009)'
_computing_publication_material 'Olex2 1.3 (Dolomanov et al., 2009)'
_computing_structure_refinement 'SHELXL 2014/3 (Sheldrick, 2015)'
_computing_structure_solution 'SHELXT 2014/5 (Sheldrick, 2014)'
_diffrn_ambient_temperature 123
_diffrn_detector 'CCD plate'
_diffrn_detector_area_resol_mean 10.0000
_diffrn_detector_type HyPix
_diffrn_measured_fraction_theta_full 0.999
_diffrn_measured_fraction_theta_max 0.882
_diffrn_measurement_details
;
List of Runs (angles in degrees, time in seconds):

  # Type    Start    End  Width  t~exp~   \w     \q     \k     \f   Frames
#--------------------------------------------------------------------------
  1  \w     -8.00  86.00   0.50   90.00    --   11.89  57.00 -90.00  188
  2  \w    -20.00  92.00   0.50   90.00    --   11.89  19.00-164.00  224
  3  \w    -10.00  19.00   0.50   90.00    --  -11.66 -99.00 -60.00   58
  4  \w    -24.00   4.00   0.50   90.00    --  -11.66 -99.00-180.00   56
  5  \w    -77.00  11.00   0.50   90.00    --  -11.66 -38.00 -90.00  176
  6  \w    -65.00  38.00   0.50   90.00    --   11.89 -19.00  27.00  206
  7  \w    -25.00   7.00   0.50   90.00    --  -11.66 -99.00 150.00   64
;
_diffrn_measurement_device 'four-circle diffractometer'
_diffrn_measurement_device_type 'XtaLAB Synergy, Single source at offset/far, HyPix'
_diffrn_measurement_method '\w scans'
_diffrn_orient_matrix_type 'CrysAlisPro convention (1999,Acta A55,543-557)'
_diffrn_orient_matrix_UB_11 0.0016318000
_diffrn_orient_matrix_UB_12 -0.0066656000
_diffrn_orient_matrix_UB_13 0.0284099000
_diffrn_orient_matrix_UB_21 -0.0041740000
_diffrn_orient_matrix_UB_22 -0.0271285500
_diffrn_orient_matrix_UB_23 -0.0060522500
_diffrn_orient_matrix_UB_31 0.0168926000
_diffrn_orient_matrix_UB_32 -0.0060368000
_diffrn_orient_matrix_UB_33 -0.0042565000
_diffrn_radiation_monochromator mirror
_diffrn_radiation_probe x-ray
_diffrn_radiation_type 'Mo K\a'
_diffrn_radiation_wavelength 0.71073
_diffrn_reflns_av_R_equivalents 0.0463
_diffrn_reflns_av_unetI/netI 0.0419
_diffrn_reflns_Laue_measured_fraction_full 0.999
_diffrn_reflns_Laue_measured_fraction_max 0.882
_diffrn_reflns_limit_h_max 43
_diffrn_reflns_limit_h_min -55
_diffrn_reflns_limit_k_max 32
_diffrn_reflns_limit_k_min -35
_diffrn_reflns_limit_l_max 34
_diffrn_reflns_limit_l_min -35
_diffrn_reflns_number 86451
_diffrn_reflns_point_group_measured_fraction_full 1.000
_diffrn_reflns_point_group_measured_fraction_max 0.882
_diffrn_reflns_theta_full 25.242
_diffrn_reflns_theta_max 31.283
_diffrn_reflns_theta_min 1.911
_diffrn_source 'micro-focus sealed X-ray tube'
_diffrn_source_type 'PhotonJet (Mo) X-ray Source'
_exptl_absorpt_coefficient_mu 0.309
_exptl_absorpt_correction_T_max 1.000
_exptl_absorpt_correction_T_min 0.753
_exptl_absorpt_correction_type gaussian
_exptl_absorpt_process_details
;
CrysAlisPro 1.171.40.53 (Rigaku Oxford Diffraction, 2019)
Numerical absorption correction based on gaussian integration over
			a multifaceted crystal model
Empirical absorption correction using spherical harmonics,
 implemented in SCALE3 ABSPACK scaling algorithm.
;
_exptl_crystal_colour 'reddish brown'
_exptl_crystal_density_diffrn 1.296
_exptl_crystal_description block
_exptl_crystal_F_000 9888
_exptl_crystal_size_max 0.189
_exptl_crystal_size_mid 0.156
_exptl_crystal_size_min 0.069
_refine_diff_density_max 2.303
_refine_diff_density_min -0.301
_refine_diff_density_rms 0.101
_refine_ls_abs_structure_details
;
 Refined as an inversion twin.
;
_refine_ls_abs_structure_Flack 0.11(3)
_refine_ls_extinction_method none
_refine_ls_goodness_of_fit_ref 1.052
_refine_ls_hydrogen_treatment constr
_refine_ls_matrix_type full
_refine_ls_number_parameters 768
_refine_ls_number_reflns 16620
_refine_ls_number_restraints 1
_refine_ls_restrained_S_all 1.052
_refine_ls_R_factor_all 0.0683
_refine_ls_R_factor_gt 0.0546
_refine_ls_shift/su_max 0.003
_refine_ls_shift/su_mean 0.000
_refine_ls_structure_factor_coef Fsqd
_refine_ls_weighting_details 'w=1/[\s^2^(Fo^2^)+(0.0790P)^2^+25.8171P] where P=(Fo^2^+2Fc^2^)/3'
_refine_ls_weighting_scheme calc
_refine_ls_wR_factor_gt 0.1257
_refine_ls_wR_factor_ref 0.1318
_reflns_Friedel_coverage 0.959
_reflns_Friedel_fraction_full 1.000
_reflns_Friedel_fraction_max 0.882
_reflns_number_gt 14177
_reflns_number_total 16620
_reflns_threshold_expression 'I > 2\s(I)'
_cod_data_source_file d2cc00657j2.cif
_cod_data_source_block wt-53-bph4
_cod_database_code 7129880
_shelxl_version_number 2014-3
_chemical_oxdiff_formula 'Ru C H N B O'
_shelx_space_group_comment
;
The symmetry employed for this shelxl refinement is uniquely defined
by the following loop, which should always be used as a source of
symmetry information in preference to the above space-group names.
They are only intended as comments.
;
_reflns_odcompleteness_completeness 99.96
_reflns_odcompleteness_iscentric 1
_reflns_odcompleteness_theta 27.42
_olex2_refinement_description
;
1. Twinned data refinement
 Scales: 0.89(3)
 0.11(3)
2. Fixed Uiso
 At 1.2 times of:
  All C(H) groups, All C(H,H) groups
 At 1.5 times of:
  All C(H,H,H) groups
3.a Secondary CH2 refined with riding coordinates:
 C5(H5A,H5B)
3.b Aromatic/amide H refined with riding coordinates:
 C105(H105), C117(H117), C106(H106), C118(H118), C220(H220), C109(H109),
 C104(H104), C10(H10), C115(H115), C13(H13), C3(H3), C203(H203), C214(H214),
 C212(H212), C14(H14), C4(H4), C102(H102), C22(H22), C218(H218), C111(H111),
 C108(H108), C202(H202), C116(H116), C221(H221), C24(H24), C7(H7), C120(H120),
 C204(H204), C211(H211), C103(H103), C23(H23), C112(H112), C206(H206),
 C216(H216), C110(H110), C12(H12), C11(H11), C208(H208), C122(H122), C17(H17),
 C114(H114), C25(H25), C215(H215), C222(H222), C217(H217), C210(H210), C18(H18),
  C123(H123), C205(H205), C9(H9), C124(H124), C224(H224), C223(H223), C8(H8),
 C19(H19), C121(H121), C209(H209)
3.c Idealised Me refined with riding coordinates:
 C026(H02A,H02B,H02C)
3.d Idealised Me refined as rotating group:
 C2(H2A,H2B,H2C)
;
_olex2_submission_special_instructions 'No special instructions were received'
_oxdiff_exptl_absorpt_empirical_details
;
Empirical correction (ABSPACK) includes:
- Absorption correction using spherical harmonics
- Frame scaling
- Detector area scaling
- B-factor correction
;
_oxdiff_exptl_absorpt_empirical_full_max 1.479
_oxdiff_exptl_absorpt_empirical_full_min 0.720

loop_
_space_group_symop_operation_xyz
'x, y, z'
'-x, -y, z'
'x+1/4, -y+1/4, z+1/4'
'-x+1/4, y+1/4, z+1/4'
'x, y+1/2, z+1/2'
'-x, -y+1/2, z+1/2'
'x+1/4, -y+3/4, z+3/4'
'-x+1/4, y+3/4, z+3/4'
'x+1/2, y, z+1/2'
'-x+1/2, -y, z+1/2'
'x+3/4, -y+1/4, z+3/4'
'-x+3/4, y+1/4, z+3/4'
'x+1/2, y+1/2, z'
'-x+1/2, -y+1/2, z'
'x+3/4, -y+3/4, z+1/4'
'-x+3/4, y+3/4, z+1/4'

loop_
_atom_site_label
_atom_site_type_symbol
_atom_site_fract_x
_atom_site_fract_y
_atom_site_fract_z
_atom_site_U_iso_or_equiv
_atom_site_adp_type
_atom_site_occupancy
_atom_site_site_symmetry_order
_atom_site_calc_flag
_atom_site_refinement_flags_posn
_atom_site_refinement_flags_adp
_atom_site_refinement_flags_occupancy
_atom_site_disorder_assembly
_atom_site_disorder_group
Ru1 Ru 0.51337(2) 0.76155(2) 0.49920(2) 0.02898(9) Uani 1 1 d . . . . .
N7 N 0.50837(9) 0.84175(17) 0.52173(19) 0.0389(9) Uani 1 1 d . . . . .
N3 N 0.56467(9) 0.76971(15) 0.50974(16) 0.0315(8) Uani 1 1 d . . . . .
N6 N 0.49612(10) 0.74282(17) 0.57780(18) 0.0365(9) Uani 1 1 d . . . . .
N2 N 0.54655(10) 0.65474(16) 0.50841(18) 0.0396(9) Uani 1 1 d . . . . .
N4 N 0.51212(9) 0.78476(15) 0.41685(18) 0.0342(8) Uani 1 1 d . . . . .
C16 C 0.45473(11) 0.77718(19) 0.4351(2) 0.0373(10) Uani 1 1 d . . . . .
N1 N 0.50574(11) 0.64536(17) 0.4540(2) 0.0433(10) Uani 1 1 d . . . . .
C21 C 0.46272(12) 0.7329(2) 0.5783(2) 0.0419(12) Uani 1 1 d . . . . .
C101 C 0.40082(10) 0.55266(17) 0.41830(18) 0.0290(8) Uani 1 1 d . . . . .
C105 C 0.44417(11) 0.5269(2) 0.3521(2) 0.0357(10) Uani 1 1 d . . . . .
H105 H 0.4597 0.5017 0.3404 0.043 Uiso 1 1 calc R U . . .
N5 N 0.46569(9) 0.75927(16) 0.48414(18) 0.0361(10) Uani 1 1 d . . . . .
C107 C 0.35327(11) 0.48633(17) 0.4579(2) 0.0314(9) Uani 1 1 d . . . . .
C117 C 0.45654(13) 0.5336(3) 0.5711(2) 0.0451(12) Uani 1 1 d . . . . .
H117 H 0.4770 0.5504 0.5724 0.054 Uiso 1 1 calc R U . . .
C106 C 0.42505(12) 0.51669(18) 0.3987(2) 0.0338(10) Uani 1 1 d . . . . .
H106 H 0.4284 0.4846 0.4178 0.041 Uiso 1 1 calc R U . . .
C118 C 0.43534(12) 0.5444(2) 0.5287(2) 0.0391(11) Uani 1 1 d . . . . .
H118 H 0.4418 0.5691 0.5020 0.047 Uiso 1 1 calc R U . . .
C213 C 0.36655(13) 1.0037(2) 0.5693(2) 0.0411(11) Uani 1 1 d . . . . .
C15 C 0.48115(12) 0.79384(19) 0.3976(2) 0.0375(10) Uani 1 1 d . . . . .
C220 C 0.43613(13) 0.9375(2) 0.4737(3) 0.0477(12) Uani 1 1 d . . . . .
H220 H 0.4354 0.9017 0.4848 0.057 Uiso 1 1 calc R U . . .
C109 C 0.33587(16) 0.4081(2) 0.4035(3) 0.0519(13) Uani 1 1 d . . . . .
H109 H 0.3398 0.3853 0.3737 0.062 Uiso 1 1 calc R U . . .
C104 C 0.44018(11) 0.5746(2) 0.3228(2) 0.0364(10) Uani 1 1 d . . . . .
H104 H 0.4526 0.5816 0.2913 0.044 Uiso 1 1 calc R U . . .
C10 C 0.57919(11) 0.8176(2) 0.4952(2) 0.0419(10) Uani 1 1 d . . . . .
H10 H 0.5656 0.8457 0.4836 0.050 Uiso 1 1 calc R U . . .
C115 C 0.41723(12) 0.4728(2) 0.6093(2) 0.0390(10) Uani 1 1 d . . . . .
H115 H 0.4108 0.4488 0.6368 0.047 Uiso 1 1 calc R U . . .
C13 C 0.50154(15) 0.8300(2) 0.3126(2) 0.0512(13) Uani 1 1 d . . . . .
H13 H 0.4980 0.8465 0.2786 0.061 Uiso 1 1 calc R U . . .
C3 C 0.52111(15) 0.5950(2) 0.4608(3) 0.0509(14) Uani 1 1 d . . . . .
H3 H 0.5147 0.5629 0.4441 0.061 Uiso 1 1 calc R U . . .
C203 C 0.33969(14) 0.8568(2) 0.4610(3) 0.0509(13) Uani 1 1 d . . . . .
H203 H 0.3334 0.8543 0.4240 0.061 Uiso 1 1 calc R U . . .
C214 C 0.34664(15) 1.0251(2) 0.5278(3) 0.0520(14) Uani 1 1 d . . . . .
H214 H 0.3489 1.0117 0.4920 0.062 Uiso 1 1 calc R U . . .
C219 C 0.41668(11) 0.97526(19) 0.5021(2) 0.0378(9) Uani 1 1 d . . . . .
C212 C 0.43346(12) 0.9826(2) 0.6361(2) 0.0390(11) Uani 1 1 d . . . . .
H212 H 0.4273 1.0181 0.6296 0.047 Uiso 1 1 calc R U . . .
C14 C 0.47527(14) 0.8168(2) 0.3457(2) 0.0459(12) Uani 1 1 d . . . . .
H14 H 0.4538 0.8231 0.3337 0.055 Uiso 1 1 calc R U . . .
C00V C 0.50683(12) 0.8845(2) 0.5377(3) 0.0481(13) Uani 1 1 d . . . . .
C207 C 0.41891(12) 0.9423(2) 0.6043(2) 0.0393(10) Uani 1 1 d . . . . .
C4 C 0.54604(13) 0.60095(19) 0.4946(3) 0.0455(11) Uani 1 1 d . . . . .
H4 H 0.5604 0.5743 0.5069 0.055 Uiso 1 1 calc R U . . .
C5 C 0.57064(12) 0.6787(2) 0.5465(2) 0.0406(11) Uani 1 1 d . . . . .
H5A H 0.5882 0.6528 0.5528 0.049 Uiso 1 1 calc R U . . .
H5B H 0.5599 0.6852 0.5817 0.049 Uiso 1 1 calc R U . . .
C102 C 0.39802(11) 0.60019(18) 0.3881(2) 0.0334(9) Uani 1 1 d . . . . .
H102 H 0.3826 0.6256 0.3994 0.040 Uiso 1 1 calc R U . . .
C22 C 0.44672(14) 0.7183(3) 0.6265(3) 0.0528(14) Uani 1 1 d . . . . .
H22 H 0.4243 0.7107 0.6258 0.063 Uiso 1 1 calc R U . . .
C218 C 0.36110(12) 1.0259(2) 0.6217(2) 0.0410(11) Uani 1 1 d . . . . .
H218 H 0.3730 1.0122 0.6514 0.049 Uiso 1 1 calc R U . . .
C111 C 0.30308(12) 0.4350(2) 0.4794(3) 0.0468(13) Uani 1 1 d . . . . .
H111 H 0.2844 0.4305 0.5013 0.056 Uiso 1 1 calc R U . . .
C108 C 0.35760(13) 0.4506(2) 0.4148(2) 0.0439(11) Uani 1 1 d . . . . .
H108 H 0.3759 0.4550 0.3920 0.053 Uiso 1 1 calc R U . . .
C202 C 0.36120(12) 0.8978(2) 0.4787(2) 0.0417(11) Uani 1 1 d . . . . .
H202 H 0.3692 0.9220 0.4526 0.050 Uiso 1 1 calc R U . . .
C6 C 0.58556(12) 0.7300(2) 0.5269(2) 0.0386(10) Uani 1 1 d . . . . .
C116 C 0.44759(13) 0.4977(2) 0.6122(2) 0.0405(11) Uani 1 1 d . . . . .
H116 H 0.4619 0.4904 0.6414 0.049 Uiso 1 1 calc R U . . .
C221 C 0.45645(13) 0.9516(3) 0.4293(3) 0.0510(13) Uani 1 1 d . . . . .
H221 H 0.4684 0.9251 0.4109 0.061 Uiso 1 1 calc R U . . .
C201 C 0.37117(12) 0.9037(2) 0.5335(2) 0.0412(11) Uani 1 1 d . . . . .
C24 C 0.49722(14) 0.7281(3) 0.6752(3) 0.0507(13) Uani 1 1 d . . . . .
H24 H 0.5092 0.7275 0.7080 0.061 Uiso 1 1 calc R U . . .
C7 C 0.61946(13) 0.7373(2) 0.5281(2) 0.0475(13) Uani 1 1 d . . . . .
H7 H 0.6330 0.7091 0.5393 0.057 Uiso 1 1 calc R U . . .
C113 C 0.40408(11) 0.51988(17) 0.52344(19) 0.0303(9) Uani 1 1 d . . . . .
C120 C 0.36267(12) 0.61645(19) 0.5441(2) 0.0396(11) Uani 1 1 d . . . . .
H120 H 0.3807 0.6067 0.5656 0.048 Uiso 1 1 calc R U . . .
C204 C 0.32813(13) 0.8207(2) 0.4993(3) 0.0537(13) Uani 1 1 d . . . . .
H204 H 0.3136 0.7937 0.4883 0.064 Uiso 1 1 calc R U . . .
C211 C 0.45681(13) 0.9726(2) 0.6773(2) 0.0457(12) Uani 1 1 d . . . . .
H211 H 0.4652 1.0009 0.6982 0.055 Uiso 1 1 calc R U . . .
C103 C 0.41732(12) 0.61139(19) 0.3417(2) 0.0374(10) Uani 1 1 d . . . . .
H103 H 0.4147 0.6440 0.3233 0.045 Uiso 1 1 calc R U . . .
C119 C 0.35654(10) 0.58794(16) 0.4944(2) 0.0319(9) Uani 1 1 d . . . . .
C23 C 0.46366(15) 0.7149(3) 0.6745(3) 0.0562(15) Uani 1 1 d . . . . .
H23 H 0.4531 0.7039 0.7068 0.067 Uiso 1 1 calc R U . . .
C112 C 0.32500(12) 0.4772(2) 0.4905(2) 0.0416(11) Uani 1 1 d . . . . .
H112 H 0.3208 0.4999 0.5203 0.050 Uiso 1 1 calc R U . . .
C2 C 0.47742(16) 0.6530(2) 0.4193(3) 0.0560(15) Uani 1 1 d . . . . .
H2A H 0.4722 0.6198 0.4011 0.084 Uiso 1 1 calc R U . . .
H2B H 0.4821 0.6802 0.3922 0.084 Uiso 1 1 calc R U . . .
H2C H 0.4590 0.6642 0.4415 0.084 Uiso 1 1 calc R U . . .
C206 C 0.35858(13) 0.8657(2) 0.5706(3) 0.0482(13) Uani 1 1 d . . . . .
H206 H 0.3641 0.8682 0.6078 0.058 Uiso 1 1 calc R U . . .
C216 C 0.31995(15) 1.0868(2) 0.5898(3) 0.0554(15) Uani 1 1 d . . . . .
H216 H 0.3048 1.1141 0.5967 0.067 Uiso 1 1 calc R U . . .
C110 C 0.30895(14) 0.4005(2) 0.4365(3) 0.0493(14) Uani 1 1 d . . . . .
H110 H 0.2947 0.3720 0.4298 0.059 Uiso 1 1 calc R U . . .
C12 C 0.53260(14) 0.8189(2) 0.3295(2) 0.0481(12) Uani 1 1 d . . . . .
H12 H 0.5505 0.8263 0.3066 0.058 Uiso 1 1 calc R U . . .
C11 C 0.53743(12) 0.7962(2) 0.3815(2) 0.0414(11) Uani 1 1 d . . . . .
H11 H 0.5589 0.7885 0.3928 0.050 Uiso 1 1 calc R U . . .
C208 C 0.43118(14) 0.8900(2) 0.6147(3) 0.0486(13) Uani 1 1 d . . . . .
H208 H 0.4231 0.8615 0.5937 0.058 Uiso 1 1 calc R U . . .
C122 C 0.31585(14) 0.6746(2) 0.5302(3) 0.0518(15) Uani 1 1 d . . . . .
H122 H 0.3026 0.7030 0.5419 0.062 Uiso 1 1 calc R U . . .
C17 C 0.42084(12) 0.7752(2) 0.4239(3) 0.0495(13) Uani 1 1 d . . . . .
H17 H 0.4125 0.7869 0.3902 0.059 Uiso 1 1 calc R U . . .
B1 B 0.37889(12) 0.53674(19) 0.4732(2) 0.0297(10) Uani 1 1 d . . . . .
C114 C 0.39645(11) 0.48375(18) 0.5655(2) 0.0342(10) Uani 1 1 d . . . . .
H114 H 0.3763 0.4660 0.5640 0.041 Uiso 1 1 calc R U . . .
C25 C 0.51204(12) 0.7420(2) 0.6264(2) 0.0429(12) Uani 1 1 d . . . . .
H25 H 0.5342 0.7513 0.6269 0.052 Uiso 1 1 calc R U . . .
C215 C 0.32327(16) 1.0660(3) 0.5372(3) 0.0634(17) Uani 1 1 d . . . . .
H215 H 0.3102 1.0788 0.5084 0.076 Uiso 1 1 calc R U . . .
C20 C 0.44569(12) 0.7433(2) 0.5252(3) 0.0435(12) Uani 1 1 d . . . . .
C222 C 0.45876(13) 1.0046(3) 0.4130(2) 0.0488(13) Uani 1 1 d . . . . .
H222 H 0.4726 1.0144 0.3840 0.059 Uiso 1 1 calc R U . . .
C217 C 0.33886(14) 1.0673(2) 0.6315(3) 0.0494(13) Uani 1 1 d . . . . .
H217 H 0.3369 1.0816 0.6669 0.059 Uiso 1 1 calc R U . . .
C210 C 0.46730(14) 0.9208(3) 0.6867(3) 0.0558(15) Uani 1 1 d . . . . .
H210 H 0.4827 0.9136 0.7142 0.067 Uiso 1 1 calc R U . . .
C18 C 0.40024(13) 0.7553(3) 0.4644(3) 0.0572(16) Uani 1 1 d . . . . .
H18 H 0.3778 0.7521 0.4570 0.069 Uiso 1 1 calc R U . . .
C123 C 0.30916(13) 0.6483(2) 0.4817(3) 0.0492(14) Uani 1 1 d . . . . .
H123 H 0.2913 0.6590 0.4601 0.059 Uiso 1 1 calc R U . . .
C205 C 0.33772(15) 0.8239(2) 0.5530(3) 0.0546(14) Uani 1 1 d . . . . .
H205 H 0.3304 0.7983 0.5783 0.066 Uiso 1 1 calc R U . . .
C9 C 0.61285(12) 0.8264(2) 0.4967(3) 0.0465(11) Uani 1 1 d . . . . .
H9 H 0.6214 0.8597 0.4865 0.056 Uiso 1 1 calc R U . . .
C124 C 0.32906(12) 0.6054(2) 0.4646(2) 0.0403(11) Uani 1 1 d . . . . .
H124 H 0.3238 0.5876 0.4319 0.048 Uiso 1 1 calc R U . . .
C224 C 0.41983(16) 1.0278(2) 0.4842(2) 0.0484(13) Uani 1 1 d . . . . .
H224 H 0.4077 1.0544 0.5021 0.058 Uiso 1 1 calc R U . . .
C026 C 0.50607(16) 0.9388(3) 0.5574(4) 0.080(3) Uani 1 1 d . . . . .
H02A H 0.5154 0.9622 0.5299 0.119 Uiso 1 1 calc R U . . .
H02B H 0.5186 0.9415 0.5909 0.119 Uiso 1 1 calc R U . . .
H02C H 0.4837 0.9492 0.5644 0.119 Uiso 1 1 calc R U . . .
C223 C 0.44030(17) 1.0430(3) 0.4402(3) 0.0560(15) Uani 1 1 d . . . . .
H223 H 0.4415 1.0789 0.4294 0.067 Uiso 1 1 calc R U . . .
C8 C 0.63341(13) 0.7858(3) 0.5132(2) 0.0487(13) Uani 1 1 d . . . . .
H8 H 0.6561 0.7908 0.5143 0.058 Uiso 1 1 calc R U . . .
B2 B 0.39324(13) 0.9561(2) 0.5533(3) 0.0356(11) Uani 1 1 d . . . . .
C1 C 0.52125(11) 0.68235(18) 0.48420(19) 0.0315(9) Uani 1 1 d . . . . .
C19 C 0.41168(13) 0.7401(3) 0.5149(3) 0.0533(15) Uani 1 1 d . . . . .
H19 H 0.3973 0.7279 0.5421 0.064 Uiso 1 1 calc R U . . .
C121 C 0.34265(13) 0.6586(2) 0.5617(3) 0.0488(13) Uani 1 1 d . . . . .
H121 H 0.3473 0.6761 0.5948 0.059 Uiso 1 1 calc R U . . .
C209 C 0.45465(16) 0.8793(3) 0.6546(3) 0.0579(15) Uani 1 1 d . . . . .
H209 H 0.4620 0.8442 0.6600 0.070 Uiso 1 1 calc R U . . .

loop_
_atom_site_aniso_label
_atom_site_aniso_U_11
_atom_site_aniso_U_22
_atom_site_aniso_U_33
_atom_site_aniso_U_23
_atom_site_aniso_U_13
_atom_site_aniso_U_12
Ru1 0.02434(14) 0.02617(15) 0.03641(16) -0.00374(15) -0.00611(14) 0.00504(12)
N7 0.0274(17) 0.036(2) 0.054(3) -0.0136(19) -0.0059(16) 0.0025(15)
N3 0.0302(16) 0.0319(19) 0.032(2) -0.0037(15) -0.0048(15) 0.0048(13)
N6 0.0292(18) 0.035(2) 0.045(2) -0.0084(18) -0.0030(16) -0.0030(16)
N2 0.041(2) 0.0352(19) 0.042(2) 0.0032(18) 0.0022(18) 0.0114(16)
N4 0.0318(18) 0.0221(17) 0.049(2) 0.0006(17) -0.0043(16) 0.0067(13)
C16 0.032(2) 0.028(2) 0.052(3) -0.005(2) -0.012(2) 0.0036(17)
N1 0.042(2) 0.029(2) 0.060(3) -0.0013(19) -0.007(2) -0.0025(17)
C21 0.035(2) 0.034(2) 0.057(3) -0.007(2) 0.001(2) -0.0041(18)
C101 0.0265(19) 0.029(2) 0.032(2) 0.0026(17) -0.0025(16) 0.0004(15)
C105 0.029(2) 0.036(2) 0.042(3) -0.002(2) -0.0031(19) 0.0027(17)
N5 0.0298(18) 0.0330(19) 0.045(3) -0.0053(17) -0.0007(16) 0.0023(15)
C107 0.029(2) 0.026(2) 0.038(2) 0.0100(18) -0.0054(18) 0.0006(16)
C117 0.034(2) 0.054(3) 0.047(3) 0.001(3) -0.005(2) -0.005(2)
C106 0.036(2) 0.028(2) 0.038(3) 0.0019(19) -0.0050(19) 0.0004(16)
C118 0.041(2) 0.042(3) 0.034(2) 0.005(2) 0.000(2) -0.007(2)
C213 0.039(2) 0.030(2) 0.054(3) 0.004(2) -0.004(2) -0.0056(19)
C15 0.038(2) 0.029(2) 0.045(3) -0.002(2) -0.011(2) 0.0063(17)
C220 0.038(2) 0.043(3) 0.062(3) 0.009(3) 0.000(2) 0.002(2)
C109 0.066(4) 0.037(3) 0.052(3) 0.003(2) -0.010(3) -0.013(2)
C104 0.031(2) 0.043(3) 0.035(2) 0.002(2) 0.0011(18) -0.0061(18)
C10 0.036(2) 0.042(2) 0.048(3) -0.001(2) -0.001(2) -0.0004(18)
C115 0.040(2) 0.041(3) 0.036(3) 0.008(2) 0.005(2) 0.008(2)
C13 0.059(3) 0.053(3) 0.042(3) 0.008(3) -0.007(2) 0.013(3)
C3 0.055(3) 0.024(2) 0.074(4) -0.006(2) 0.013(3) 0.001(2)
C203 0.048(3) 0.043(3) 0.062(4) -0.003(3) -0.013(3) -0.005(2)
C214 0.053(3) 0.046(3) 0.057(3) -0.009(3) -0.010(3) 0.006(2)
C219 0.034(2) 0.038(2) 0.041(2) -0.001(2) -0.007(2) -0.0030(17)
C212 0.037(2) 0.036(2) 0.044(3) 0.005(2) 0.008(2) -0.0038(18)
C14 0.046(3) 0.038(3) 0.054(3) 0.002(2) -0.011(2) 0.010(2)
C00V 0.028(2) 0.047(3) 0.070(4) -0.017(3) 0.000(2) 0.000(2)
C207 0.040(2) 0.037(2) 0.041(3) 0.007(2) 0.003(2) -0.0027(19)
C4 0.049(3) 0.033(2) 0.055(3) 0.010(2) 0.006(3) 0.0130(19)
C5 0.035(2) 0.048(3) 0.039(3) 0.005(2) -0.0076(19) 0.0098(19)
C102 0.029(2) 0.027(2) 0.043(3) 0.0032(18) 0.0018(18) 0.0014(16)
C22 0.041(3) 0.060(4) 0.057(3) 0.000(3) 0.003(2) -0.012(2)
C218 0.035(2) 0.038(3) 0.049(3) 0.004(2) 0.003(2) -0.0035(19)
C111 0.034(2) 0.048(3) 0.059(3) 0.020(3) -0.004(2) -0.005(2)
C108 0.047(3) 0.035(2) 0.050(3) 0.005(2) 0.002(2) -0.005(2)
C202 0.037(2) 0.035(3) 0.053(3) -0.002(2) -0.004(2) -0.0018(19)
C6 0.034(2) 0.046(3) 0.036(2) -0.001(2) -0.0049(19) 0.0070(19)
C116 0.042(3) 0.044(3) 0.036(3) 0.002(2) -0.006(2) 0.007(2)
C221 0.037(3) 0.055(3) 0.061(4) 0.002(3) 0.002(2) 0.010(2)
C201 0.034(2) 0.034(2) 0.055(3) -0.002(2) 0.002(2) 0.0017(18)
C24 0.045(3) 0.064(4) 0.044(3) -0.005(3) 0.004(2) -0.008(3)
C7 0.035(3) 0.063(4) 0.044(3) 0.000(3) -0.012(2) 0.013(2)
C113 0.033(2) 0.024(2) 0.034(2) 0.0019(17) -0.0001(17) 0.0028(16)
C120 0.038(2) 0.030(2) 0.050(3) 0.000(2) 0.012(2) -0.0047(18)
C204 0.047(3) 0.043(3) 0.072(4) -0.010(3) 0.001(3) -0.012(2)
C211 0.038(2) 0.055(3) 0.044(3) 0.000(2) 0.003(2) -0.006(2)
C103 0.038(2) 0.031(2) 0.044(3) 0.010(2) -0.0009(19) -0.0032(18)
C119 0.0290(18) 0.0277(19) 0.039(2) 0.0112(19) 0.0102(18) -0.0009(14)
C23 0.052(3) 0.068(4) 0.048(3) 0.001(3) 0.007(3) -0.020(3)
C112 0.038(2) 0.039(2) 0.048(3) 0.009(2) -0.001(2) -0.0006(18)
C2 0.061(3) 0.036(3) 0.071(4) -0.008(3) -0.017(3) -0.003(2)
C206 0.048(3) 0.041(3) 0.055(3) -0.002(2) 0.007(3) -0.009(2)
C216 0.055(3) 0.039(3) 0.073(4) 0.001(3) 0.008(3) 0.010(2)
C110 0.047(3) 0.038(3) 0.064(4) 0.014(3) -0.017(3) -0.016(2)
C12 0.047(3) 0.050(3) 0.048(3) 0.005(3) 0.000(2) 0.003(2)
C11 0.035(2) 0.038(3) 0.051(3) -0.002(2) -0.002(2) 0.0041(19)
C208 0.053(3) 0.038(3) 0.055(3) 0.007(2) -0.004(3) -0.006(2)
C122 0.054(3) 0.027(2) 0.075(4) 0.013(3) 0.031(3) 0.008(2)
C17 0.034(2) 0.046(3) 0.068(4) -0.008(3) -0.015(2) 0.005(2)
B1 0.031(2) 0.023(2) 0.035(3) 0.0062(19) 0.0022(19) 0.0014(17)
C114 0.031(2) 0.031(2) 0.040(3) 0.0026(19) 0.0068(18) 0.0019(16)
C25 0.039(3) 0.043(3) 0.047(3) -0.010(2) -0.001(2) -0.005(2)
C215 0.061(4) 0.053(3) 0.077(4) 0.006(3) -0.014(3) 0.016(3)
C20 0.031(2) 0.034(2) 0.065(3) -0.012(2) -0.008(2) 0.0014(18)
C222 0.038(3) 0.072(4) 0.036(3) 0.007(3) 0.001(2) -0.008(3)
C217 0.047(3) 0.044(3) 0.057(3) 0.001(3) 0.008(2) -0.003(2)
C210 0.046(3) 0.066(4) 0.056(3) 0.012(3) -0.014(3) -0.001(3)
C18 0.028(3) 0.066(4) 0.078(5) -0.013(3) -0.013(3) -0.002(2)
C123 0.041(3) 0.046(3) 0.061(3) 0.027(3) 0.017(2) 0.014(2)
C205 0.055(3) 0.043(3) 0.065(4) -0.002(3) 0.012(3) -0.016(2)
C9 0.042(2) 0.051(3) 0.047(3) -0.004(3) 0.001(2) -0.011(2)
C124 0.039(2) 0.038(3) 0.045(3) 0.016(2) 0.011(2) 0.0076(19)
C224 0.066(3) 0.037(3) 0.042(3) -0.004(2) 0.007(2) -0.005(2)
C026 0.048(3) 0.050(4) 0.141(8) -0.046(4) 0.014(4) -0.004(3)
C223 0.077(4) 0.043(3) 0.048(3) 0.001(3) 0.004(3) -0.014(3)
C8 0.033(2) 0.066(4) 0.048(3) -0.002(3) -0.002(2) -0.003(2)
B2 0.035(2) 0.027(2) 0.045(3) 0.000(2) -0.003(2) 0.0000(19)
C1 0.032(2) 0.025(2) 0.038(3) 0.0005(17) -0.0017(16) -0.0030(16)
C19 0.033(3) 0.057(3) 0.070(4) -0.001(3) -0.001(2) -0.008(2)
C121 0.048(3) 0.031(3) 0.067(4) -0.007(2) 0.019(3) -0.007(2)
C209 0.058(3) 0.047(3) 0.068(4) 0.013(3) -0.010(3) 0.004(3)

loop_
_atom_type_symbol
_atom_type_description
_atom_type_scat_dispersion_real
_atom_type_scat_dispersion_imag
_atom_type_scat_source
C C 0.0033 0.0016 'International Tables Vol C Tables 4.2.6.8 and 6.1.1.4'
H H 0.0000 0.0000 'International Tables Vol C Tables 4.2.6.8 and 6.1.1.4'
B B 0.0013 0.0007 'International Tables Vol C Tables 4.2.6.8 and 6.1.1.4'
N N 0.0061 0.0033 'International Tables Vol C Tables 4.2.6.8 and 6.1.1.4'
Ru Ru -1.2594 0.8363 'International Tables Vol C Tables 4.2.6.8 and 6.1.1.4'

loop_
_exptl_crystal_face_index_h
_exptl_crystal_face_index_k
_exptl_crystal_face_index_l
_exptl_crystal_face_perp_dist
56 -6 -5 0.0873
7 34 -8 0.0372
-55 8 5 0.0724
-1 -34 7 0.0244
55 -4 8 0.0824
-18 10 31 0.0624
30 -10 -27 0.0867
-31 -4 -28 0.0741

loop_
_geom_angle_atom_site_label_1
_geom_angle_atom_site_label_2
_geom_angle_atom_site_label_3
_geom_angle
_geom_angle_site_symmetry_1
_geom_angle_site_symmetry_3
_geom_angle_publ_flag
N7 Ru1 N3 88.43(14) . . ?
N7 Ru1 N6 86.65(17) . . ?
N6 Ru1 N3 104.10(15) . . ?
N4 Ru1 N7 89.03(17) . . ?
N4 Ru1 N3 96.53(15) . . ?
N4 Ru1 N6 158.78(15) . . ?
N5 Ru1 N7 88.85(16) . . ?
N5 Ru1 N3 174.66(17) . . ?
N5 Ru1 N6 80.32(17) . . ?
N5 Ru1 N4 78.83(16) . . ?
N5 Ru1 C1 95.39(17) . . ?
C1 Ru1 N7 174.07(18) . . ?
C1 Ru1 N3 87.66(16) . . ?
C1 Ru1 N6 89.99(17) . . ?
C1 Ru1 N4 95.84(17) . . ?
C00V N7 Ru1 174.7(5) . . ?
C10 N3 Ru1 118.4(3) . . ?
C6 N3 Ru1 125.5(3) . . ?
C6 N3 C10 115.9(4) . . ?
C21 N6 Ru1 112.3(3) . . ?
C25 N6 Ru1 130.0(3) . . ?
C25 N6 C21 117.6(5) . . ?
C4 N2 C5 123.7(4) . . ?
C1 N2 C4 111.8(4) . . ?
C1 N2 C5 124.4(4) . . ?
C15 N4 Ru1 113.5(3) . . ?
C15 N4 C11 116.5(4) . . ?
C11 N4 Ru1 129.8(3) . . ?
N5 C16 C15 113.5(4) . . ?
N5 C16 C17 118.9(5) . . ?
C17 C16 C15 127.5(5) . . ?
C3 N1 C2 122.7(5) . . ?
C1 N1 C3 109.9(5) . . ?
C1 N1 C2 127.4(4) . . ?
N6 C21 C22 121.1(5) . . ?
N6 C21 C20 114.9(5) . . ?
C22 C21 C20 123.9(5) . . ?
C106 C101 B1 119.7(4) . . ?
C102 C101 C106 114.6(4) . . ?
C102 C101 B1 125.6(4) . . ?
C106 C105 H105 119.9 . . ?
C104 C105 H105 119.9 . . ?
C104 C105 C106 120.2(4) . . ?
C16 N5 Ru1 118.6(3) . . ?
C20 N5 Ru1 117.7(3) . . ?
C20 N5 C16 123.5(4) . . ?
C108 C107 C112 115.0(4) . . ?
C108 C107 B1 124.7(4) . . ?
C112 C107 B1 120.3(4) . . ?
C118 C117 H117 120.0 . . ?
C118 C117 C116 120.0(5) . . ?
C116 C117 H117 120.0 . . ?
C101 C106 H106 118.5 . . ?
C105 C106 C101 123.1(4) . . ?
C105 C106 H106 118.5 . . ?
C117 C118 H118 118.3 . . ?
C117 C118 C113 123.4(5) . . ?
C113 C118 H118 118.3 . . ?
C214 C213 C218 114.3(5) . . ?
C214 C213 B2 119.0(5) . . ?
C218 C213 B2 126.8(5) . . ?
N4 C15 C16 114.7(4) . . ?
N4 C15 C14 122.2(5) . . ?
C14 C15 C16 123.1(4) . . ?
C219 C220 H220 118.6 . . ?
C221 C220 H220 118.6 . . ?
C221 C220 C219 122.8(5) . . ?
C108 C109 H109 120.2 . . ?
C110 C109 H109 120.2 . . ?
C110 C109 C108 119.5(6) . . ?
C105 C104 H104 120.8 . . ?
C103 C104 C105 118.3(4) . . ?
C103 C104 H104 120.8 . . ?
N3 C10 H10 118.2 . . ?
N3 C10 C9 123.6(5) . . ?
C9 C10 H10 118.2 . . ?
C116 C115 H115 120.1 . . ?
C116 C115 C114 119.7(5) . . ?
C114 C115 H115 120.1 . . ?
C14 C13 H13 120.0 . . ?
C12 C13 H13 120.0 . . ?
C12 C13 C14 120.0(5) . . ?
N1 C3 H3 125.8 . . ?
C4 C3 N1 108.3(5) . . ?
C4 C3 H3 125.8 . . ?
C202 C203 H203 120.7 . . ?
C204 C203 H203 120.7 . . ?
C204 C203 C202 118.6(6) . . ?
C213 C214 H214 118.4 . . ?
C213 C214 C215 123.2(6) . . ?
C215 C214 H214 118.4 . . ?
C220 C219 B2 120.3(4) . . ?
C224 C219 C220 115.1(5) . . ?
C224 C219 B2 124.6(5) . . ?
C207 C212 H212 118.2 . . ?
C207 C212 C211 123.5(5) . . ?
C211 C212 H212 118.2 . . ?
C15 C14 H14 120.4 . . ?
C13 C14 C15 119.2(5) . . ?
C13 C14 H14 120.4 . . ?
N7 C00V C026 178.0(6) . . ?
C212 C207 C208 114.4(5) . . ?
C212 C207 B2 122.0(4) . . ?
C208 C207 B2 123.1(5) . . ?
N2 C4 H4 127.1 . . ?
C3 C4 N2 105.8(4) . . ?
C3 C4 H4 127.1 . . ?
N2 C5 H5A 108.6 . . ?
N2 C5 H5B 108.6 . . ?
N2 C5 C6 114.7(4) . . ?
H5A C5 H5B 107.6 . . ?
C6 C5 H5A 108.6 . . ?
C6 C5 H5B 108.6 . . ?
C101 C102 H102 118.5 . . ?
C101 C102 C103 123.0(4) . . ?
C103 C102 H102 118.5 . . ?
C21 C22 H22 119.9 . . ?
C23 C22 C21 120.1(5) . . ?
C23 C22 H22 119.9 . . ?
C213 C218 H218 118.3 . . ?
C217 C218 C213 123.4(5) . . ?
C217 C218 H218 118.3 . . ?
C112 C111 H111 119.9 . . ?
C110 C111 H111 119.9 . . ?
C110 C111 C112 120.3(5) . . ?
C107 C108 C109 123.4(5) . . ?
C107 C108 H108 118.3 . . ?
C109 C108 H108 118.3 . . ?
C203 C202 H202 118.5 . . ?
C201 C202 C203 123.1(5) . . ?
C201 C202 H202 118.5 . . ?
N3 C6 C5 117.6(4) . . ?
N3 C6 C7 121.8(5) . . ?
C7 C6 C5 120.6(5) . . ?
C117 C116 H116 120.4 . . ?
C115 C116 C117 119.1(5) . . ?
C115 C116 H116 120.4 . . ?
C220 C221 H221 120.1 . . ?
C222 C221 C220 119.9(6) . . ?
C222 C221 H221 120.1 . . ?
C202 C201 C206 115.6(5) . . ?
C202 C201 B2 121.0(5) . . ?
C206 C201 B2 123.1(5) . . ?
C23 C24 H24 120.8 . . ?
C25 C24 H24 120.8 . . ?
C25 C24 C23 118.4(6) . . ?
C6 C7 H7 119.5 . . ?
C8 C7 C6 121.0(5) . . ?
C8 C7 H7 119.5 . . ?
C118 C113 B1 121.1(4) . . ?
C114 C113 C118 114.3(4) . . ?
C114 C113 B1 124.5(4) . . ?
C119 C120 H120 118.9 . . ?
C121 C120 H120 118.9 . . ?
C121 C120 C119 122.2(5) . . ?
C203 C204 H204 119.7 . . ?
C205 C204 C203 120.6(5) . . ?
C205 C204 H204 119.7 . . ?
C212 C211 H211 120.1 . . ?
C210 C211 C212 119.7(5) . . ?
C210 C211 H211 120.1 . . ?
C104 C103 C102 120.7(4) . . ?
C104 C103 H103 119.6 . . ?
C102 C103 H103 119.6 . . ?
C120 C119 B1 123.7(4) . . ?
C124 C119 C120 115.1(4) . . ?
C124 C119 B1 121.2(5) . . ?
C22 C23 C24 119.3(6) . . ?
C22 C23 H23 120.4 . . ?
C24 C23 H23 120.4 . . ?
C107 C112 H112 119.0 . . ?
C111 C112 C107 122.0(5) . . ?
C111 C112 H112 119.0 . . ?
N1 C2 H2A 109.5 . . ?
N1 C2 H2B 109.5 . . ?
N1 C2 H2C 109.5 . . ?
H2A C2 H2B 109.5 . . ?
H2A C2 H2C 109.5 . . ?
H2B C2 H2C 109.5 . . ?
C201 C206 H206 119.1 . . ?
C201 C206 C205 121.7(6) . . ?
C205 C206 H206 119.1 . . ?
C215 C216 H216 120.1 . . ?
C217 C216 H216 120.1 . . ?
C217 C216 C215 119.7(5) . . ?
C109 C110 C111 119.8(5) . . ?
C109 C110 H110 120.1 . . ?
C111 C110 H110 120.1 . . ?
C13 C12 H12 120.5 . . ?
C13 C12 C11 119.0(5) . . ?
C11 C12 H12 120.5 . . ?
N4 C11 C12 122.9(5) . . ?
N4 C11 H11 118.5 . . ?
C12 C11 H11 118.5 . . ?
C207 C208 H208 118.5 . . ?
C209 C208 C207 122.9(6) . . ?
C209 C208 H208 118.5 . . ?
C123 C122 H122 120.4 . . ?
C123 C122 C121 119.2(5) . . ?
C121 C122 H122 120.4 . . ?
C16 C17 H17 121.0 . . ?
C18 C17 C16 118.1(6) . . ?
C18 C17 H17 121.0 . . ?
C101 B1 C107 109.8(4) . . ?
C113 B1 C101 108.8(3) . . ?
C113 B1 C107 111.1(4) . . ?
C113 B1 C119 108.0(4) . . ?
C119 B1 C101 111.4(3) . . ?
C119 B1 C107 107.8(3) . . ?
C115 C114 C113 123.5(4) . . ?
C115 C114 H114 118.3 . . ?
C113 C114 H114 118.3 . . ?
N6 C25 C24 123.2(5) . . ?
N6 C25 H25 118.4 . . ?
C24 C25 H25 118.4 . . ?
C214 C215 H215 120.5 . . ?
C216 C215 C214 119.1(6) . . ?
C216 C215 H215 120.5 . . ?
N5 C20 C21 114.3(4) . . ?
N5 C20 C19 118.7(5) . . ?
C19 C20 C21 127.0(6) . . ?
C221 C222 H222 120.4 . . ?
C221 C222 C223 119.2(5) . . ?
C223 C222 H222 120.4 . . ?
C218 C217 H217 119.9 . . ?
C216 C217 C218 120.3(6) . . ?
C216 C217 H217 119.9 . . ?
C211 C210 H210 120.4 . . ?
C211 C210 C209 119.1(5) . . ?
C209 C210 H210 120.4 . . ?
C17 C18 H18 119.0 . . ?
C19 C18 C17 122.0(5) . . ?
C19 C18 H18 119.0 . . ?
C122 C123 H123 119.9 . . ?
C122 C123 C124 120.2(5) . . ?
C124 C123 H123 119.9 . . ?
C204 C205 C206 120.4(6) . . ?
C204 C205 H205 119.8 . . ?
C206 C205 H205 119.8 . . ?
C10 C9 H9 120.2 . . ?
C8 C9 C10 119.6(5) . . ?
C8 C9 H9 120.2 . . ?
C119 C124 C123 122.9(6) . . ?
C119 C124 H124 118.6 . . ?
C123 C124 H124 118.6 . . ?
C219 C224 H224 118.4 . . ?
C219 C224 C223 123.2(6) . . ?
C223 C224 H224 118.4 . . ?
C00V C026 H02A 109.5 . . ?
C00V C026 H02B 109.5 . . ?
C00V C026 H02C 109.5 . . ?
H02A C026 H02B 109.5 . . ?
H02A C026 H02C 109.5 . . ?
H02B C026 H02C 109.5 . . ?
C222 C223 C224 119.8(6) . . ?
C222 C223 H223 120.1 . . ?
C224 C223 H223 120.1 . . ?
C7 C8 H8 121.0 . . ?
C9 C8 C7 118.0(5) . . ?
C9 C8 H8 121.0 . . ?
C213 B2 C207 112.8(4) . . ?
C213 B2 C201 106.1(4) . . ?
C219 B2 C213 110.6(4) . . ?
C219 B2 C207 105.0(4) . . ?
C219 B2 C201 109.1(4) . . ?
C201 B2 C207 113.2(4) . . ?
N2 C1 Ru1 121.9(3) . . ?
N1 C1 Ru1 133.9(3) . . ?
N1 C1 N2 104.1(4) . . ?
C20 C19 H19 120.7 . . ?
C18 C19 C20 118.6(6) . . ?
C18 C19 H19 120.7 . . ?
C120 C121 H121 119.8 . . ?
C122 C121 C120 120.4(6) . . ?
C122 C121 H121 119.8 . . ?
C208 C209 C210 120.2(6) . . ?
C208 C209 H209 119.9 . . ?
C210 C209 H209 119.9 . . ?

loop_
_geom_bond_atom_site_label_1
_geom_bond_atom_site_label_2
_geom_bond_distance
_geom_bond_site_symmetry_2
_geom_bond_publ_flag
Ru1 N7 2.074(4) . ?
Ru1 N3 2.106(4) . ?
Ru1 N6 2.077(4) . ?
Ru1 N4 2.073(4) . ?
Ru1 N5 1.969(4) . ?
Ru1 C1 2.024(4) . ?
N7 C00V 1.131(7) . ?
N3 C10 1.372(6) . ?
N3 C6 1.364(6) . ?
N6 C21 1.377(6) . ?
N6 C25 1.340(7) . ?
N2 C4 1.376(6) . ?
N2 C5 1.468(7) . ?
N2 C1 1.366(6) . ?
N4 C15 1.358(6) . ?
N4 C11 1.365(7) . ?
C16 N5 1.342(7) . ?
C16 C15 1.463(8) . ?
C16 C17 1.402(7) . ?
N1 C3 1.407(7) . ?
N1 C2 1.435(7) . ?
N1 C1 1.331(6) . ?
C21 C22 1.382(8) . ?
C21 C20 1.480(8) . ?
C101 C106 1.410(6) . ?
C101 C102 1.392(6) . ?
C101 B1 1.646(6) . ?
C105 H105 0.9300 . ?
C105 C106 1.391(7) . ?
C105 C104 1.388(7) . ?
N5 C20 1.341(7) . ?
C107 C108 1.381(7) . ?
C107 C112 1.409(7) . ?
C107 B1 1.668(7) . ?
C117 H117 0.9300 . ?
C117 C118 1.364(7) . ?
C117 C116 1.383(8) . ?
C106 H106 0.9300 . ?
C118 H118 0.9300 . ?
C118 C113 1.412(7) . ?
C213 C214 1.394(8) . ?
C213 C218 1.398(8) . ?
C213 B2 1.649(7) . ?
C15 C14 1.399(8) . ?
C220 H220 0.9300 . ?
C220 C219 1.405(8) . ?
C220 C221 1.396(8) . ?
C109 H109 0.9300 . ?
C109 C108 1.401(7) . ?
C109 C110 1.366(9) . ?
C104 H104 0.9300 . ?
C104 C103 1.379(7) . ?
C10 H10 0.9300 . ?
C10 C9 1.383(7) . ?
C115 H115 0.9300 . ?
C115 C116 1.379(7) . ?
C115 C114 1.381(7) . ?
C13 H13 0.9300 . ?
C13 C14 1.371(9) . ?
C13 C12 1.352(8) . ?
C3 H3 0.9300 . ?
C3 C4 1.309(9) . ?
C203 H203 0.9300 . ?
C203 C202 1.407(7) . ?
C203 C204 1.371(9) . ?
C214 H214 0.9300 . ?
C214 C215 1.406(8) . ?
C219 C224 1.381(7) . ?
C219 B2 1.630(8) . ?
C212 H212 0.9300 . ?
C212 C207 1.394(7) . ?
C212 C211 1.395(8) . ?
C14 H14 0.9300 . ?
C00V C026 1.430(8) . ?
C207 C208 1.412(8) . ?
C207 B2 1.650(7) . ?
C4 H4 0.9300 . ?
C5 H5A 0.9700 . ?
C5 H5B 0.9700 . ?
C5 C6 1.487(7) . ?
C102 H102 0.9300 . ?
C102 C103 1.396(7) . ?
C22 H22 0.9300 . ?
C22 C23 1.353(9) . ?
C218 H218 0.9300 . ?
C218 C217 1.387(8) . ?
C111 H111 0.9300 . ?
C111 C112 1.399(7) . ?
C111 C110 1.366(9) . ?
C108 H108 0.9300 . ?
C202 H202 0.9300 . ?
C202 C201 1.394(8) . ?
C6 C7 1.387(7) . ?
C116 H116 0.9300 . ?
C221 H221 0.9300 . ?
C221 C222 1.377(9) . ?
C201 C206 1.397(8) . ?
C201 B2 1.649(7) . ?
C24 H24 0.9300 . ?
C24 C23 1.400(8) . ?
C24 C25 1.368(8) . ?
C7 H7 0.9300 . ?
C7 C8 1.379(9) . ?
C113 B1 1.641(7) . ?
C113 C114 1.390(7) . ?
C120 H120 0.9300 . ?
C120 C119 1.415(7) . ?
C120 C121 1.390(7) . ?
C204 H204 0.9300 . ?
C204 C205 1.359(10) . ?
C211 H211 0.9300 . ?
C211 C210 1.373(9) . ?
C103 H103 0.9300 . ?
C119 B1 1.643(6) . ?
C119 C124 1.397(7) . ?
C23 H23 0.9300 . ?
C112 H112 0.9300 . ?
C2 H2A 0.9600 . ?
C2 H2B 0.9600 . ?
C2 H2C 0.9600 . ?
C206 H206 0.9300 . ?
C206 C205 1.404(8) . ?
C216 H216 0.9300 . ?
C216 C215 1.379(10) . ?
C216 C217 1.357(9) . ?
C110 H110 0.9300 . ?
C12 H12 0.9300 . ?
C12 C11 1.393(8) . ?
C11 H11 0.9300 . ?
C208 H208 0.9300 . ?
C208 C209 1.382(8) . ?
C122 H122 0.9300 . ?
C122 C123 1.370(9) . ?
C122 C121 1.385(9) . ?
C17 H17 0.9300 . ?
C17 C18 1.379(9) . ?
C114 H114 0.9300 . ?
C25 H25 0.9300 . ?
C215 H215 0.9300 . ?
C20 C19 1.404(7) . ?
C222 H222 0.9300 . ?
C222 C223 1.380(9) . ?
C217 H217 0.9300 . ?
C210 H210 0.9300 . ?
C210 C209 1.387(9) . ?
C18 H18 0.9300 . ?
C18 C19 1.359(10) . ?
C123 H123 0.9300 . ?
C123 C124 1.399(7) . ?
C205 H205 0.9300 . ?
C9 H9 0.9300 . ?
C9 C8 1.367(8) . ?
C124 H124 0.9300 . ?
C224 H224 0.9300 . ?
C224 C223 1.400(8) . ?
C026 H02A 0.9600 . ?
C026 H02B 0.9600 . ?
C026 H02C 0.9600 . ?
C223 H223 0.9300 . ?
C8 H8 0.9300 . ?
C19 H19 0.9300 . ?
C121 H121 0.9300 . ?
C209 H209 0.9300 . ?

loop_
_geom_torsion_atom_site_label_1
_geom_torsion_atom_site_label_2
_geom_torsion_atom_site_label_3
_geom_torsion_atom_site_label_4
_geom_torsion
_geom_torsion_site_symmetry_1
_geom_torsion_site_symmetry_2
_geom_torsion_site_symmetry_3
_geom_torsion_site_symmetry_4
_geom_torsion_publ_flag
Ru1 N3 C10 C9 -175.5(5) . . . . ?
Ru1 N3 C6 C5 -8.1(6) . . . . ?
Ru1 N3 C6 C7 174.3(4) . . . . ?
Ru1 N6 C21 C22 178.1(4) . . . . ?
Ru1 N6 C21 C20 -6.3(5) . . . . ?
Ru1 N6 C25 C24 -179.3(4) . . . . ?
Ru1 N4 C15 C16 -9.6(5) . . . . ?
Ru1 N4 C15 C14 171.0(4) . . . . ?
Ru1 N4 C11 C12 -170.3(4) . . . . ?
Ru1 N5 C20 C21 3.9(6) . . . . ?
Ru1 N5 C20 C19 -178.5(4) . . . . ?
N3 C10 C9 C8 0.3(9) . . . . ?
N3 C6 C7 C8 1.5(8) . . . . ?
N6 C21 C22 C23 1.9(9) . . . . ?
N6 C21 C20 N5 1.9(6) . . . . ?
N6 C21 C20 C19 -175.5(5) . . . . ?
N2 C5 C6 N3 51.2(6) . . . . ?
N2 C5 C6 C7 -131.1(5) . . . . ?
N4 C15 C14 C13 1.0(8) . . . . ?
C16 N5 C20 C21 -171.3(4) . . . . ?
C16 N5 C20 C19 6.4(8) . . . . ?
C16 C15 C14 C13 -178.3(5) . . . . ?
C16 C17 C18 C19 3.0(9) . . . . ?
N1 C3 C4 N2 -0.7(7) . . . . ?
C21 N6 C25 C24 4.8(8) . . . . ?
C21 C22 C23 C24 2.1(10) . . . . ?
C21 C20 C19 C18 174.9(5) . . . . ?
C101 C102 C103 C104 1.0(7) . . . . ?
C105 C104 C103 C102 -1.8(7) . . . . ?
N5 C16 C15 N4 4.6(6) . . . . ?
N5 C16 C15 C14 -176.0(5) . . . . ?
N5 C16 C17 C18 0.7(8) . . . . ?
N5 C20 C19 C18 -2.4(9) . . . . ?
C117 C118 C113 B1 176.9(5) . . . . ?
C117 C118 C113 C114 0.3(7) . . . . ?
C106 C101 C102 C103 0.7(7) . . . . ?
C106 C101 B1 C107 -69.7(5) . . . . ?
C106 C101 B1 C113 52.0(5) . . . . ?
C106 C101 B1 C119 171.0(4) . . . . ?
C106 C105 C104 C103 1.0(7) . . . . ?
C118 C117 C116 C115 0.5(8) . . . . ?
C118 C113 B1 C101 32.8(6) . . . . ?
C118 C113 B1 C107 153.8(4) . . . . ?
C118 C113 B1 C119 -88.2(5) . . . . ?
C118 C113 C114 C115 0.8(7) . . . . ?
C213 C214 C215 C216 0.9(10) . . . . ?
C213 C218 C217 C216 2.9(8) . . . . ?
C15 N4 C11 C12 3.6(7) . . . . ?
C15 C16 N5 Ru1 3.1(5) . . . . ?
C15 C16 N5 C20 178.2(4) . . . . ?
C15 C16 C17 C18 176.4(5) . . . . ?
C220 C219 C224 C223 1.1(8) . . . . ?
C220 C219 B2 C213 -166.0(5) . . . . ?
C220 C219 B2 C207 72.0(6) . . . . ?
C220 C219 B2 C201 -49.7(6) . . . . ?
C220 C221 C222 C223 -1.3(9) . . . . ?
C104 C105 C106 C101 0.8(7) . . . . ?
C10 N3 C6 C5 176.2(5) . . . . ?
C10 N3 C6 C7 -1.5(7) . . . . ?
C10 C9 C8 C7 -0.4(9) . . . . ?
C13 C12 C11 N4 -0.4(9) . . . . ?
C3 N1 C1 Ru1 -176.9(4) . . . . ?
C3 N1 C1 N2 1.4(6) . . . . ?
C203 C202 C201 C206 0.5(8) . . . . ?
C203 C202 C201 B2 -173.5(5) . . . . ?
C203 C204 C205 C206 2.6(9) . . . . ?
C214 C213 C218 C217 -2.7(7) . . . . ?
C214 C213 B2 C219 53.3(6) . . . . ?
C214 C213 B2 C207 170.6(5) . . . . ?
C214 C213 B2 C201 -64.9(6) . . . . ?
C219 C220 C221 C222 2.0(9) . . . . ?
C219 C224 C223 C222 -0.6(10) . . . . ?
C212 C207 C208 C209 2.6(8) . . . . ?
C212 C207 B2 C213 -42.9(6) . . . . ?
C212 C207 B2 C219 77.6(5) . . . . ?
C212 C207 B2 C201 -163.4(4) . . . . ?
C212 C211 C210 C209 0.6(9) . . . . ?
C14 C13 C12 C11 -2.7(9) . . . . ?
C207 C212 C211 C210 2.1(8) . . . . ?
C207 C208 C209 C210 -0.1(10) . . . . ?
C4 N2 C5 C6 134.3(5) . . . . ?
C4 N2 C1 Ru1 176.6(4) . . . . ?
C4 N2 C1 N1 -1.9(6) . . . . ?
C5 N2 C4 C3 179.2(5) . . . . ?
C5 N2 C1 Ru1 -0.9(6) . . . . ?
C5 N2 C1 N1 -179.4(5) . . . . ?
C5 C6 C7 C8 -176.1(5) . . . . ?
C102 C101 C106 C105 -1.6(7) . . . . ?
C102 C101 B1 C107 110.8(5) . . . . ?
C102 C101 B1 C113 -127.4(4) . . . . ?
C102 C101 B1 C119 -8.5(6) . . . . ?
C22 C21 C20 N5 177.3(5) . . . . ?
C22 C21 C20 C19 -0.1(9) . . . . ?
C218 C213 C214 C215 0.7(9) . . . . ?
C218 C213 B2 C219 -127.2(5) . . . . ?
C218 C213 B2 C207 -9.9(7) . . . . ?
C218 C213 B2 C201 114.6(5) . . . . ?
C108 C107 C112 C111 -0.2(7) . . . . ?
C108 C107 B1 C101 22.0(6) . . . . ?
C108 C107 B1 C113 -98.3(5) . . . . ?
C108 C107 B1 C119 143.5(4) . . . . ?
C108 C109 C110 C111 1.4(8) . . . . ?
C202 C203 C204 C205 -1.1(9) . . . . ?
C202 C201 C206 C205 1.1(8) . . . . ?
C202 C201 B2 C213 87.6(6) . . . . ?
C202 C201 B2 C219 -31.5(6) . . . . ?
C202 C201 B2 C207 -148.1(5) . . . . ?
C6 N3 C10 C9 0.6(8) . . . . ?
C6 C7 C8 C9 -0.5(8) . . . . ?
C116 C117 C118 C113 -1.0(9) . . . . ?
C116 C115 C114 C113 -1.2(7) . . . . ?
C221 C220 C219 C224 -1.8(8) . . . . ?
C221 C220 C219 B2 179.5(5) . . . . ?
C221 C222 C223 C224 0.6(9) . . . . ?
C201 C206 C205 C204 -2.6(9) . . . . ?
C120 C119 B1 C101 -110.1(5) . . . . ?
C120 C119 B1 C107 129.4(4) . . . . ?
C120 C119 B1 C113 9.2(5) . . . . ?
C120 C119 C124 C123 0.9(6) . . . . ?
C204 C203 C202 C201 -0.5(9) . . . . ?
C211 C212 C207 C208 -3.6(7) . . . . ?
C211 C212 C207 B2 -175.9(5) . . . . ?
C211 C210 C209 C208 -1.6(10) . . . . ?
C119 C120 C121 C122 -0.8(7) . . . . ?
C23 C24 C25 N6 -1.0(9) . . . . ?
C112 C107 C108 C109 -0.1(7) . . . . ?
C112 C107 B1 C101 -158.9(4) . . . . ?
C112 C107 B1 C113 80.8(5) . . . . ?
C112 C107 B1 C119 -37.5(5) . . . . ?
C112 C111 C110 C109 -1.7(8) . . . . ?
C2 N1 C3 C4 180.0(6) . . . . ?
C2 N1 C1 Ru1 2.7(9) . . . . ?
C2 N1 C1 N2 -179.1(6) . . . . ?
C206 C201 B2 C213 -85.9(6) . . . . ?
C206 C201 B2 C219 154.9(5) . . . . ?
C206 C201 B2 C207 38.4(7) . . . . ?
C110 C109 C108 C107 -0.5(9) . . . . ?
C110 C111 C112 C107 1.1(8) . . . . ?
C12 C13 C14 C15 2.4(9) . . . . ?
C11 N4 C15 C16 175.5(4) . . . . ?
C11 N4 C15 C14 -3.9(7) . . . . ?
C208 C207 B2 C213 145.5(5) . . . . ?
C208 C207 B2 C219 -93.9(5) . . . . ?
C208 C207 B2 C201 25.0(7) . . . . ?
C122 C123 C124 C119 -1.3(7) . . . . ?
C17 C16 N5 Ru1 179.4(4) . . . . ?
C17 C16 N5 C20 -5.5(7) . . . . ?
C17 C16 C15 N4 -171.3(5) . . . . ?
C17 C16 C15 C14 8.1(8) . . . . ?
C17 C18 C19 C20 -2.2(10) . . . . ?
B1 C101 C106 C105 178.9(4) . . . . ?
B1 C101 C102 C103 -179.9(4) . . . . ?
B1 C107 C108 C109 179.0(5) . . . . ?
B1 C107 C112 C111 -179.4(4) . . . . ?
B1 C113 C114 C115 -175.6(4) . . . . ?
B1 C119 C124 C123 179.1(4) . . . . ?
C114 C115 C116 C117 0.5(8) . . . . ?
C114 C113 B1 C101 -151.0(4) . . . . ?
C114 C113 B1 C107 -30.1(6) . . . . ?
C114 C113 B1 C119 88.0(5) . . . . ?
C25 N6 C21 C22 -5.3(7) . . . . ?
C25 N6 C21 C20 170.3(5) . . . . ?
C25 C24 C23 C22 -2.6(10) . . . . ?
C215 C216 C217 C218 -1.0(9) . . . . ?
C20 C21 C22 C23 -173.2(6) . . . . ?
C217 C216 C215 C214 -0.8(10) . . . . ?
C123 C122 C121 C120 0.4(7) . . . . ?
C124 C119 B1 C101 71.8(5) . . . . ?
C124 C119 B1 C107 -48.7(5) . . . . ?
C124 C119 B1 C113 -168.8(4) . . . . ?
C224 C219 B2 C213 15.5(7) . . . . ?
C224 C219 B2 C207 -106.5(6) . . . . ?
C224 C219 B2 C201 131.8(5) . . . . ?
B2 C213 C214 C215 -179.7(6) . . . . ?
B2 C213 C218 C217 177.8(5) . . . . ?
B2 C219 C224 C223 179.7(5) . . . . ?
B2 C207 C208 C209 174.7(5) . . . . ?
B2 C201 C206 C205 174.9(5) . . . . ?
C1 N2 C4 C3 1.7(6) . . . . ?
C1 N2 C5 C6 -48.5(6) . . . . ?
C1 N1 C3 C4 -0.4(7) . . . . ?
C121 C120 C119 B1 -178.0(4) . . . . ?
C121 C120 C119 C124 0.2(6) . . . . ?
C121 C122 C123 C124 0.6(7) . . . . ?

loop_
_twin_individual_id
_twin_individual_mass_fraction_refined
1 0.89(3)
2 0.11(3)

loop_
_exptl_oxdiff_crystal_face_indexfrac_h
_exptl_oxdiff_crystal_face_indexfrac_k
_exptl_oxdiff_crystal_face_indexfrac_l
_exptl_oxdiff_crystal_face_x
_exptl_oxdiff_crystal_face_y
_exptl_oxdiff_crystal_face_z
55.7618 -5.6708 -5.2805 -0.0212 -0.0470 0.9987
6.7136 33.8722 -7.5496 -0.4293 -0.9012 -0.0589
-55.1468 7.9619 4.7513 -0.0081 -0.0146 -0.9999
-0.9568 -34.2493 6.9628 0.4245 0.8910 0.1610
55.3034 -4.2680 7.7211 0.3380 -0.1618 0.9271
-18.2515 9.6524 30.8762 0.7831 -0.3725 -0.4980
29.6796 -10.0730 -27.4103 -0.6631 0.3153 0.6788
-31.1384 -3.5236 -28.3767 -0.8335 0.3973 -0.3840
